data_7220641
loop_
_publ_author_name
'Goldstein, Rebecca I.'
'Guo, Rui'
'Hughes, Conor'
'Maurer, Daniel P.'
'Newhouse, Timothy R.'
'Sisto, Thomas J.'
'Conry, Rebecca R.'
'Price, Sarah L.'
'Thamattoor, Dasan M.'

_publ_section_title
;
 Concomitant conformational dimorphism in 1,2-bis(9-anthryl)acetylene
;
_journal_issue 26
_journal_name_full CrystEngComm
_journal_page_first 4877
_journal_paper_doi 10.1039/C5CE00745C
_journal_volume 17
_journal_year 2015
_chemical_formula_iupac 'C30 H18'
_chemical_formula_moiety 'C30 H18'
_chemical_formula_sum 'C30 H18'
_chemical_formula_weight 378.44
_chemical_melting_point ?
_chemical_name_common 1beta
_chemical_name_systematic 1,2-bis(9-anthryl)acetylene
_space_group_crystal_system monoclinic
_space_group_IT_number 15
_space_group_name_Hall '-C 2yc'
_space_group_name_H-M_alt 'C 1 2/c 1'
_symmetry_space_group_name_Hall '-C 2yc'
_symmetry_space_group_name_H-M 'C 1 2/c 1'
_atom_sites_solution_hydrogens geom
_audit_update_record
;
2015-04-16 deposited with the CCDC.
2015-06-01 downloaded from the CCDC.
;
_cell_angle_alpha 90
_cell_angle_beta 112.1330(10)
_cell_angle_gamma 90
_cell_formula_units_Z 4
_cell_length_a 12.8185(10)
_cell_length_b 14.0656(11)
_cell_length_c 11.5956(9)
_cell_measurement_reflns_used 2441
_cell_measurement_temperature 173.(2)
_cell_measurement_theta_max 27.0227
_cell_measurement_theta_min 2.2446
_cell_volume 1936.6(3)
_computing_cell_refinement 'SAINT V8.34A (Bruker AXS Inc., 2013)'
_computing_data_reduction 'SAINT V8.34A (Bruker AXS Inc., 2013)'
_computing_structure_refinement 'SHELXL-2014/6 (Sheldrick, 2014)'
_diffrn_ambient_temperature 173.(2)
_diffrn_detector_area_resol_mean 8.3660
_diffrn_measured_fraction_theta_full 1.000
_diffrn_measured_fraction_theta_max 1.000
_diffrn_measurement_device_type 'CCD area detector'
_diffrn_measurement_method 'phi and omega scans'
_diffrn_radiation_monochromator graphite
_diffrn_radiation_type MoK\a
_diffrn_radiation_wavelength 0.71073
_diffrn_reflns_av_R_equivalents 0.0181
_diffrn_reflns_av_unetI/netI 0.0158
_diffrn_reflns_limit_h_max 16
_diffrn_reflns_limit_h_min -15
_diffrn_reflns_limit_k_max 16
_diffrn_reflns_limit_k_min -18
_diffrn_reflns_limit_l_max 14
_diffrn_reflns_limit_l_min -14
_diffrn_reflns_number 8566
_diffrn_reflns_theta_full 27.12
_diffrn_reflns_theta_max 27.12
_diffrn_reflns_theta_min 2.25
_exptl_absorpt_coefficient_mu 0.074
_exptl_absorpt_correction_T_max 0.99
_exptl_absorpt_correction_T_min 0.89
_exptl_absorpt_correction_type multi-scan
_exptl_absorpt_process_details 'SADABS V2014/4 (Bruker AXS Inc.)'
_exptl_crystal_colour yellow
_exptl_crystal_density_diffrn 1.298
_exptl_crystal_density_method 'not measured'
_exptl_crystal_description block
_exptl_crystal_F_000 792
_exptl_crystal_size_max 0.180
_exptl_crystal_size_mid 0.150
_exptl_crystal_size_min 0.100
_refine_diff_density_max 0.259
_refine_diff_density_min -0.179
_refine_ls_extinction_method none
_refine_ls_goodness_of_fit_ref 1.060
_refine_ls_hydrogen_treatment constr
_refine_ls_matrix_type full
_refine_ls_number_parameters 136
_refine_ls_number_reflns 2147
_refine_ls_number_restraints 0
_refine_ls_restrained_S_all 1.060
_refine_ls_R_factor_all 0.0611
_refine_ls_R_factor_gt 0.0485
_refine_ls_shift/su_max 0.000
_refine_ls_shift/su_mean 0.000
_refine_ls_structure_factor_coef Fsqd
_refine_ls_weighting_details 'w=1/[\s^2^(Fo^2^)+(0.0941P)^2^+0.2717P] where P=(Fo^2^+2Fc^2^)/3'
_refine_ls_weighting_scheme calc
_refine_ls_wR_factor_gt 0.1391
_refine_ls_wR_factor_ref 0.1530
_reflns_number_gt 1636
_reflns_number_total 2147
_reflns_threshold_expression 'I > 2\s(I)'
_cod_data_source_file c5ce00745c2.cif
_cod_data_source_block I
_cod_depositor_comments
;
The following automatic conversions were performed:

'_chemical_melting_point' value 'not determined' was changed to '?' -
the value is undefined or not given.

Automatic conversion script
Id: cif_fix_values 3271 2015-04-21 07:52:19Z andrius 

 Adding full bibliography for 7220641--7220642.cif.
;
_cod_database_code 7220641

loop_
_space_group_symop_operation_xyz
'x, y, z'
'-x, y, -z+1/2'
'x+1/2, y+1/2, z'
'-x+1/2, y+1/2, -z+1/2'
'-x, -y, -z'
'x, -y, z-1/2'
'-x+1/2, -y+1/2, -z'
'x+1/2, -y+1/2, z-1/2'

loop_
_atom_site_type_symbol
_atom_site_label
_atom_site_fract_x
_atom_site_fract_y
_atom_site_fract_z
_atom_site_U_iso_or_equiv
_atom_site_adp_type
_atom_site_calc_flag
_atom_site_refinement_flags_adp
_atom_site_refinement_flags_posn
_atom_site_occupancy
C C1 0.33263(9) 0.36107(8) 0.64260(10) 0.0310(3) Uani d . . 1
C C2 0.28284(9) 0.43374(9) 0.55494(10) 0.0332(3) Uani d . . 1
C C3 0.34715(11) 0.50577(9) 0.52597(11) 0.0409(3) Uani d . . 1
H H3 0.4252 0.5051 0.5646 0.049 Uiso calc U R 1
C C4 0.29590(13) 0.57574(11) 0.44239(13) 0.0513(4) Uani d . . 1
H H4 0.3393 0.6219 0.4241 0.062 Uiso calc U R 1
C C5 0.17662(14) 0.57868(12) 0.38304(13) 0.0576(4) Uani d . . 1
H H5 0.1423 0.6275 0.3277 0.069 Uiso calc U R 1
C C6 0.11289(12) 0.51058(11) 0.40689(12) 0.0504(4) Uani d . . 1
H H6 0.035 0.5132 0.367 0.06 Uiso calc U R 1
C C7 0.16232(10) 0.43498(9) 0.49170(11) 0.0384(3) Uani d . . 1
C C8 0.09799(10) 0.36361(10) 0.51610(11) 0.0416(3) Uani d . . 1
H H8 0.0201 0.3656 0.476 0.05 Uiso calc U R 1
C C9 0.14645(10) 0.28944(9) 0.59840(11) 0.0378(3) Uani d . . 1
C C10 0.08112(11) 0.21557(11) 0.62361(13) 0.0499(4) Uani d . . 1
H H10 0.0032 0.2162 0.5833 0.06 Uiso calc U R 1
C C11 0.13066(13) 0.14504(11) 0.70485(14) 0.0555(4) Uani d . . 1
H H11 0.0866 0.0979 0.7201 0.067 Uiso calc U R 1
C C12 0.24891(13) 0.14225(11) 0.76680(13) 0.0507(4) Uani d . . 1
H H12 0.2822 0.0929 0.8218 0.061 Uiso calc U R 1
C C13 0.31445(11) 0.21114(9) 0.74657(11) 0.0415(3) Uani d . . 1
H H13 0.3922 0.2083 0.7883 0.05 Uiso calc U R 1
C C14 0.26642(9) 0.28732(8) 0.66292(10) 0.0330(3) Uani d . . 1
C C15 0.45140(9) 0.36287(8) 0.71589(10) 0.0331(3) Uani d . . 1

loop_
_atom_site_aniso_label
_atom_site_aniso_U_11
_atom_site_aniso_U_22
_atom_site_aniso_U_33
_atom_site_aniso_U_12
_atom_site_aniso_U_13
_atom_site_aniso_U_23
C1 0.0249(5) 0.0381(7) 0.0280(5) 0.0003(4) 0.0077(4) -0.0043(4)
C2 0.0299(6) 0.0396(7) 0.0279(6) 0.0022(4) 0.0083(5) -0.0047(4)
C3 0.0404(7) 0.0453(8) 0.0349(6) -0.0003(5) 0.0118(5) -0.0013(5)
C4 0.0631(9) 0.0480(8) 0.0418(7) 0.0006(6) 0.0186(7) 0.0061(6)
C5 0.0680(10) 0.0576(9) 0.0391(8) 0.0196(7) 0.0111(7) 0.0119(6)
C6 0.0421(7) 0.0652(10) 0.0344(7) 0.0162(6) 0.0035(6) 0.0013(6)
C7 0.0313(6) 0.0496(8) 0.0288(6) 0.0071(5) 0.0053(5) -0.0050(5)
C8 0.0229(6) 0.0612(9) 0.0346(6) 0.0009(5) 0.0038(5) -0.0111(6)
C9 0.0291(6) 0.0513(8) 0.0324(6) -0.0054(5) 0.0109(5) -0.0106(5)
C10 0.0346(7) 0.0706(10) 0.0456(8) -0.0171(6) 0.0162(6) -0.0152(7)
C11 0.0563(9) 0.0643(10) 0.0510(8) -0.0246(7) 0.0262(7) -0.0066(7)
C12 0.0584(8) 0.0501(8) 0.0443(8) -0.0084(6) 0.0200(6) 0.0029(6)
C13 0.0385(7) 0.0473(8) 0.0372(7) -0.0030(5) 0.0127(5) 0.0002(5)
C14 0.0285(6) 0.0418(7) 0.0281(6) -0.0021(5) 0.0099(5) -0.0061(5)
C15 0.0286(5) 0.0368(7) 0.0326(6) 0.0002(4) 0.0100(4) -0.0002(4)

loop_
_atom_type_symbol
_atom_type_description
_atom_type_scat_dispersion_real
_atom_type_scat_dispersion_imag
_atom_type_scat_source
C C 0.0033 0.0016 'International Tables Vol C Tables 4.2.6.8 and 6.1.1.4'
H H 0.0000 0.0000 'International Tables Vol C Tables 4.2.6.8 and 6.1.1.4'

loop_
_geom_angle_atom_site_label_1
_geom_angle_atom_site_label_2
_geom_angle_atom_site_label_3
_geom_angle_site_symmetry_1
_geom_angle
C2 C1 C14 . 120.89(10)
C2 C1 C15 . 120.22(10)
C14 C1 C15 . 118.85(10)
C1 C2 C3 . 122.66(10)
C1 C2 C7 . 118.86(11)
C3 C2 C7 . 118.48(11)
C4 C3 C2 . 120.96(12)
C4 C3 H3 . 119.5
C2 C3 H3 . 119.5
C3 C4 C5 . 120.49(14)
C3 C4 H4 . 119.8
C5 C4 H4 . 119.8
C6 C5 C4 . 120.17(13)
C6 C5 H5 . 119.9
C4 C5 H5 . 119.9
C5 C6 C7 . 121.57(12)
C5 C6 H6 . 119.2
C7 C6 H6 . 119.2
C8 C7 C6 . 122.30(11)
C8 C7 C2 . 119.43(11)
C6 C7 C2 . 118.27(12)
C9 C8 C7 . 122.24(10)
C9 C8 H8 . 118.9
C7 C8 H8 . 118.9
C8 C9 C10 . 122.65(11)
C8 C9 C14 . 119.13(11)
C10 C9 C14 . 118.21(12)
C11 C10 C9 . 121.20(12)
C11 C10 H10 . 119.4
C9 C10 H10 . 119.4
C10 C11 C12 . 120.50(13)
C10 C11 H11 . 119.7
C12 C11 H11 . 119.7
C13 C12 C11 . 120.47(14)
C13 C12 H12 . 119.8
C11 C12 H12 . 119.8
C12 C13 C14 . 121.22(12)
C12 C13 H13 . 119.4
C14 C13 H13 . 119.4
C1 C14 C13 . 122.26(10)
C1 C14 C9 . 119.35(11)
C13 C14 C9 . 118.39(11)
C15 C15 C1 2_656 175.39(16)

loop_
_geom_bond_atom_site_label_1
_geom_bond_atom_site_label_2
_geom_bond_site_symmetry_2
_geom_bond_distance
C1 C2 . 1.4129(16)
C1 C14 . 1.4152(16)
C1 C15 . 1.4373(14)
C2 C3 . 1.4239(18)
C2 C7 . 1.4391(16)
C3 C4 . 1.3638(19)
C3 H3 . 0.93
C4 C5 . 1.421(2)
C4 H4 . 0.93
C5 C6 . 1.353(2)
C5 H5 . 0.93
C6 C7 . 1.4247(19)
C6 H6 . 0.93
C7 C8 . 1.3941(19)
C8 C9 . 1.3922(19)
C8 H8 . 0.93
C9 C10 . 1.4320(18)
C9 C14 . 1.4348(16)
C10 C11 . 1.351(2)
C10 H10 . 0.93
C11 C12 . 1.412(2)
C11 H11 . 0.93
C12 C13 . 1.3595(19)
C12 H12 . 0.93
C13 C14 . 1.4205(17)
C13 H13 . 0.93
C15 C15 2_656 1.198(2)
